data_4349455
loop_
_publ_author_name
'Yoo, Changho'
'Lee, Yunho'

_publ_section_title
;
 Formation of a tetranickel octacarbonyl cluster from the CO2 reaction of
 a zero-valent nickel monocarbonyl species
;
_journal_issue 6
_journal_name_full 'Inorganic Chemistry Frontiers'
_journal_page_first 849
_journal_paper_doi 10.1039/C6QI00011H
_journal_volume 3
_journal_year 2016
_chemical_formula_moiety 'C53 H80 N2 Ni2 O3 P4'
_chemical_formula_sum 'C53 H80 N2 Ni2 O3 P4'
_chemical_formula_weight 1034.49
_chemical_name_common {(PNP)Ni}2(CO3)
_space_group_IT_number 9
_space_group_name_Hall 'C -2yc'
_space_group_name_H-M_alt 'C 1 c 1'
_symmetry_cell_setting monoclinic
_symmetry_space_group_name_H-M 'C 1 c 1'
_atom_sites_solution_hydrogens geom
_atom_sites_solution_primary direct
_atom_sites_solution_secondary difmap
_audit_creation_method SHELXL-97
_audit_update_record
;
2016-02-15 deposited with the CCDC.
2016-03-18 downloaded from the CCDC.
;
_cell_angle_alpha 90.00
_cell_angle_beta 105.769(2)
_cell_angle_gamma 90.00
_cell_formula_units_Z 4
_cell_length_a 12.8027(9)
_cell_length_b 24.6644(18)
_cell_length_c 17.9274(13)
_cell_measurement_reflns_used 21218
_cell_measurement_temperature 120(2)
_cell_measurement_theta_max 28.35
_cell_measurement_theta_min 2.62
_cell_volume 5447.9(7)
_computing_cell_refinement 'Bruker SMART'
_computing_data_collection 'Bruker SMART'
_computing_data_reduction 'Bruker SAINT'
_computing_molecular_graphics 'Bruker SHELXTL'
_computing_publication_material 'Bruker SHELXTL'
_computing_structure_refinement 'SHELXL-97 (Sheldrick, 2008)'
_computing_structure_solution 'SHELXS-97 (Sheldrick, 2008)'
_diffrn_ambient_temperature 120(2)
_diffrn_measured_fraction_theta_full 0.980
_diffrn_measured_fraction_theta_max 0.980
_diffrn_measurement_device_type 'Photon 100 CMOS detector'
_diffrn_measurement_method 'phi and omega scans'
_diffrn_radiation_monochromator graphite
_diffrn_radiation_source 'fine-focus sealed tube'
_diffrn_radiation_type MoK\a
_diffrn_radiation_wavelength 0.71073
_diffrn_reflns_av_R_equivalents 0.0717
_diffrn_reflns_av_sigmaI/netI 0.0662
_diffrn_reflns_limit_h_max 17
_diffrn_reflns_limit_h_min -13
_diffrn_reflns_limit_k_max 32
_diffrn_reflns_limit_k_min -32
_diffrn_reflns_limit_l_max 23
_diffrn_reflns_limit_l_min -23
_diffrn_reflns_number 21218
_diffrn_reflns_theta_full 28.35
_diffrn_reflns_theta_max 28.35
_diffrn_reflns_theta_min 2.62
_exptl_absorpt_coefficient_mu 0.850
_exptl_absorpt_correction_T_max 0.9274
_exptl_absorpt_correction_T_min 0.7383
_exptl_absorpt_correction_type multi-scan
_exptl_absorpt_process_details SADABS
_exptl_crystal_colour green
_exptl_crystal_density_diffrn 1.261
_exptl_crystal_density_meas ?
_exptl_crystal_density_method 'not measured'
_exptl_crystal_description platy
_exptl_crystal_F_000 2208
_exptl_crystal_size_max 0.38
_exptl_crystal_size_mid 0.17
_exptl_crystal_size_min 0.09
_refine_diff_density_max 1.510
_refine_diff_density_min -1.932
_refine_diff_density_rms 0.142
_refine_ls_abs_structure_details 'Flack H D (1983), Acta Cryst. A39, 876-881'
_refine_ls_abs_structure_Flack 0.00(2)
_refine_ls_extinction_method none
_refine_ls_goodness_of_fit_ref 1.179
_refine_ls_hydrogen_treatment constr
_refine_ls_matrix_type full
_refine_ls_number_parameters 592
_refine_ls_number_reflns 10634
_refine_ls_number_restraints 4
_refine_ls_restrained_S_all 1.183
_refine_ls_R_factor_all 0.1087
_refine_ls_R_factor_gt 0.0824
_refine_ls_shift/su_max 0.001
_refine_ls_shift/su_mean 0.000
_refine_ls_structure_factor_coef Fsqd
_refine_ls_weighting_details 'calc w=1/[\s^2^(Fo^2^)+(0.0227P)^2^+83.9632P] where P=(Fo^2^+2Fc^2^)/3'
_refine_ls_weighting_scheme calc
_refine_ls_wR_factor_gt 0.1897
_refine_ls_wR_factor_ref 0.2084
_reflns_number_gt 8843
_reflns_number_total 10634
_reflns_threshold_expression >2sigma(I)
_cod_data_source_file c6qi00011h2.cif
_cod_data_source_block n0423a-2
_cod_depositor_comments
;
The following automatic conversions were performed:

data item '_symmetry_cell_setting' value 'Monoclinic' was changed to
'monoclinic' in accordance with the
/home/saulius/struct/COD-crude-data/automatic-downloads/DataCite-retrospective/RSC/depositions/lib/dictionaries/cif_core.dic
dictionary named 'cif_core.dic' version 2.4.2 last updated on
2011-04-26.

data item '_exptl_crystal_density_meas' value 'not measured' was
changed to '?' -- the value is perceived as not measured.

Automatic conversion script
Id: cif_fix_values 6909 2019-04-08 15:41:33Z antanas 
;
_cod_original_sg_symbol_H-M Cc
_cod_database_code 4349455

loop_
_symmetry_equiv_pos_as_xyz
'x, y, z'
'x, -y, z+1/2'
'x+1/2, y+1/2, z'
'x+1/2, -y+1/2, z+1/2'

loop_
_atom_site_label
_atom_site_type_symbol
_atom_site_fract_x
_atom_site_fract_y
_atom_site_fract_z
_atom_site_U_iso_or_equiv
_atom_site_adp_type
_atom_site_occupancy
_atom_site_symmetry_multiplicity
_atom_site_calc_flag
_atom_site_refinement_flags
_atom_site_disorder_assembly
_atom_site_disorder_group
Ni1 Ni 0.64759(9) 0.51147(4) 0.65989(6) 0.0285(2) Uani 1 1 d . . .
P1 P 0.6963(2) 0.59309(9) 0.70694(14) 0.0306(5) Uani 1 1 d . . .
P2 P 0.63461(19) 0.42666(9) 0.62229(12) 0.0265(4) Uani 1 1 d . . .
N1 N 0.7576(7) 0.4861(3) 0.7449(4) 0.0314(17) Uani 1 1 d . . .
C2 C 0.8446(8) 0.5204(4) 0.7826(5) 0.035(2) Uani 1 1 d . . .
C3 C 0.8266(7) 0.5764(4) 0.7737(5) 0.0301(18) Uani 1 1 d . . .
C4 C 0.9091(8) 0.6122(4) 0.8104(5) 0.034(2) Uani 1 1 d . . .
H4A H 0.8958 0.6501 0.8055 0.041 Uiso 1 1 calc R . .
C5 C 1.0093(8) 0.5941(4) 0.8536(5) 0.036(2) Uani 1 1 d . . .
C6 C 1.0258(8) 0.5390(4) 0.8570(5) 0.036(2) Uani 1 1 d . . .
H6A H 1.0954 0.5259 0.8846 0.043 Uiso 1 1 calc R . .
C7 C 0.9474(8) 0.5016(4) 0.8227(5) 0.036(2) Uani 1 1 d . . .
H7A H 0.9630 0.4638 0.8262 0.043 Uiso 1 1 calc R . .
C8 C 1.0957(9) 0.6330(5) 0.8954(6) 0.046(3) Uani 1 1 d . . .
H8A H 1.0982 0.6338 0.9505 0.069 Uiso 1 1 calc R . .
H8B H 1.0792 0.6693 0.8733 0.069 Uiso 1 1 calc R . .
H8C H 1.1662 0.6212 0.8896 0.069 Uiso 1 1 calc R . .
C9 C 0.7527(7) 0.4327(3) 0.7678(4) 0.0263(17) Uani 1 1 d . . .
C10 C 0.6976(7) 0.3939(3) 0.7133(5) 0.0257(16) Uani 1 1 d . . .
C11 C 0.6868(7) 0.3409(3) 0.7337(5) 0.0289(18) Uani 1 1 d . . .
H11A H 0.6502 0.3159 0.6951 0.035 Uiso 1 1 calc R . .
C12 C 0.7282(7) 0.3229(3) 0.8099(5) 0.0296(18) Uani 1 1 d . . .
C13 C 0.7804(7) 0.3610(3) 0.8650(5) 0.0283(18) Uani 1 1 d . . .
H13A H 0.8083 0.3497 0.9173 0.034 Uiso 1 1 calc R . .
C14 C 0.7930(8) 0.4142(4) 0.8464(5) 0.0325(19) Uani 1 1 d . . .
H14A H 0.8285 0.4389 0.8858 0.039 Uiso 1 1 calc R . .
C15 C 0.7199(9) 0.2643(4) 0.8314(6) 0.039(2) Uani 1 1 d . . .
H15A H 0.7540 0.2595 0.8869 0.058 Uiso 1 1 calc R . .
H15B H 0.7569 0.2415 0.8017 0.058 Uiso 1 1 calc R . .
H15C H 0.6433 0.2538 0.8194 0.058 Uiso 1 1 calc R . .
C16 C 0.6688(11) 0.6765(6) 0.8083(8) 0.078(5) Uani 1 1 d . . .
H16A H 0.6209 0.6923 0.8369 0.117 Uiso 1 1 calc R . .
H16B H 0.6830 0.7034 0.7720 0.117 Uiso 1 1 calc R . .
H16C H 0.7375 0.6657 0.8449 0.117 Uiso 1 1 calc R . .
C17 C 0.6143(9) 0.6270(5) 0.7636(7) 0.051(3) Uani 1 1 d . . .
H17A H 0.5469 0.6402 0.7253 0.061 Uiso 1 1 calc R . .
C18 C 0.5789(13) 0.5854(7) 0.8127(8) 0.081(5) Uani 1 1 d . . .
H18A H 0.5351 0.6030 0.8429 0.122 Uiso 1 1 calc R . .
H18B H 0.6429 0.5687 0.8479 0.122 Uiso 1 1 calc R . .
H18C H 0.5355 0.5575 0.7793 0.122 Uiso 1 1 calc R . .
C19 C 0.7817(13) 0.6137(6) 0.5878(8) 0.076(5) Uani 1 1 d . . .
H19A H 0.8012 0.6399 0.5527 0.114 Uiso 1 1 calc R . .
H19B H 0.7294 0.5876 0.5575 0.114 Uiso 1 1 calc R . .
H19C H 0.8470 0.5945 0.6170 0.114 Uiso 1 1 calc R . .
C20 C 0.7320(9) 0.6429(4) 0.6428(6) 0.045(3) Uani 1 1 d . . .
H20A H 0.7888 0.6673 0.6754 0.054 Uiso 1 1 calc R . .
C21 C 0.6369(15) 0.6786(8) 0.5990(11) 0.120(8) Uani 1 1 d . . .
H21A H 0.6622 0.7042 0.5658 0.180 Uiso 1 1 calc R . .
H21B H 0.6083 0.6988 0.6362 0.180 Uiso 1 1 calc R . .
H21C H 0.5795 0.6557 0.5669 0.180 Uiso 1 1 calc R . .
C22 C 0.7188(9) 0.3484(4) 0.5399(6) 0.044(2) Uani 1 1 d . . .
H22A H 0.7608 0.3418 0.5025 0.066 Uiso 1 1 calc R . .
H22B H 0.6454 0.3337 0.5195 0.066 Uiso 1 1 calc R . .
H22C H 0.7544 0.3305 0.5890 0.066 Uiso 1 1 calc R . .
C23 C 0.7123(8) 0.4093(4) 0.5532(6) 0.038(2) Uani 1 1 d . . .
H23A H 0.6735 0.4258 0.5023 0.046 Uiso 1 1 calc R . .
C24 C 0.8237(9) 0.4356(5) 0.5787(8) 0.053(3) Uani 1 1 d . . .
H24A H 0.8650 0.4265 0.5417 0.080 Uiso 1 1 calc R . .
H24B H 0.8625 0.4222 0.6302 0.080 Uiso 1 1 calc R . .
H24C H 0.8155 0.4750 0.5806 0.080 Uiso 1 1 calc R . .
C25 C 0.4316(9) 0.4092(4) 0.6409(6) 0.040(2) Uani 1 1 d . . .
H25A H 0.3603 0.3920 0.6217 0.060 Uiso 1 1 calc R . .
H25B H 0.4227 0.4486 0.6424 0.060 Uiso 1 1 calc R . .
H25C H 0.4669 0.3958 0.6932 0.060 Uiso 1 1 calc R . .
C26 C 0.5026(7) 0.3951(4) 0.5864(5) 0.0266(17) Uani 1 1 d . . .
H26A H 0.5129 0.3549 0.5869 0.032 Uiso 1 1 calc R . .
C27 C 0.4447(9) 0.4127(4) 0.5022(5) 0.042(2) Uani 1 1 d . . .
H27A H 0.3739 0.3947 0.4852 0.063 Uiso 1 1 calc R . .
H27B H 0.4892 0.4024 0.4678 0.063 Uiso 1 1 calc R . .
H27C H 0.4343 0.4521 0.5004 0.063 Uiso 1 1 calc R . .
C28 C 0.1199(7) 0.6618(3) 0.3560(5) 0.0268(17) Uani 1 1 d . A .
Ni2 Ni 0.26566(10) 0.61243(5) 0.48703(6) 0.0353(3) Uani 1 1 d . . .
P3 P 0.32658(18) 0.62994(9) 0.38733(12) 0.0281(5) Uani 1 1 d . A .
P4 P 0.1949(3) 0.61183(10) 0.58619(14) 0.0403(7) Uani 1 1 d . A .
N2 N 0.1459(6) 0.6559(3) 0.4372(4) 0.0285(15) Uani 1 1 d . A .
C29 C 0.2019(7) 0.6504(3) 0.3193(4) 0.0259(17) Uani 1 1 d . . .
C30 C 0.1840(8) 0.6537(4) 0.2396(5) 0.033(2) Uani 1 1 d . A .
H30A H 0.2422 0.6470 0.2174 0.039 Uiso 1 1 calc R . .
C31 C 0.0826(8) 0.6666(4) 0.1921(5) 0.034(2) Uani 1 1 d . . .
C32 C 0.0004(9) 0.6752(4) 0.2267(6) 0.041(2) Uani 1 1 d . A .
H32A H -0.0703 0.6830 0.1947 0.050 Uiso 1 1 calc R . .
C33 C 0.0159(7) 0.6730(4) 0.3053(5) 0.0313(19) Uani 1 1 d . . .
H33A H -0.0437 0.6791 0.3262 0.038 Uiso 1 1 calc R A .
C34 C 0.0604(10) 0.6687(5) 0.1050(5) 0.051(3) Uani 1 1 d . A .
H34A H 0.1282 0.6628 0.0908 0.077 Uiso 1 1 calc R . .
H34B H 0.0306 0.7043 0.0862 0.077 Uiso 1 1 calc R . .
H34C H 0.0081 0.6404 0.0816 0.077 Uiso 1 1 calc R . .
C35 C 0.0859(7) 0.6831(4) 0.4788(5) 0.0307(19) Uani 1 1 d . . .
C36 C 0.0955(8) 0.6643(4) 0.5554(5) 0.034(2) Uani 1 1 d . A .
C37 C 0.0346(9) 0.6892(4) 0.6007(6) 0.042(2) Uani 1 1 d . . .
H37A H 0.0391 0.6750 0.6507 0.050 Uiso 1 1 calc R A .
C38 C -0.0311(8) 0.7333(4) 0.5749(6) 0.041(2) Uani 1 1 d . A .
C39 C -0.0358(8) 0.7525(4) 0.5005(6) 0.041(2) Uani 1 1 d . . .
H39A H -0.0806 0.7829 0.4811 0.049 Uiso 1 1 calc R A .
C40 C 0.0216(8) 0.7292(4) 0.4545(6) 0.0335(19) Uani 1 1 d . A .
H40A H 0.0178 0.7446 0.4053 0.040 Uiso 1 1 calc R . .
C41 C -0.0957(11) 0.7593(5) 0.6250(8) 0.061(4) Uani 1 1 d . . .
H41A H -0.0946 0.7356 0.6690 0.092 Uiso 1 1 calc R A .
H41B H -0.1709 0.7648 0.5942 0.092 Uiso 1 1 calc R . .
H41C H -0.0634 0.7944 0.6441 0.092 Uiso 1 1 calc R . .
C42 C 0.4360(10) 0.7094(5) 0.3254(6) 0.050(3) Uani 1 1 d . A .
H42A H 0.4862 0.7402 0.3362 0.075 Uiso 1 1 calc R . .
H42B H 0.3661 0.7211 0.2913 0.075 Uiso 1 1 calc R . .
H42C H 0.4663 0.6806 0.2999 0.075 Uiso 1 1 calc R . .
C43 C 0.4197(8) 0.6880(4) 0.4013(6) 0.037(2) Uani 1 1 d . . .
H43A H 0.4919 0.6757 0.4343 0.044 Uiso 1 1 calc R A .
C44 C 0.3788(10) 0.7323(4) 0.4451(6) 0.047(3) Uani 1 1 d . A .
H44A H 0.4279 0.7635 0.4524 0.070 Uiso 1 1 calc R . .
H44B H 0.3761 0.7185 0.4958 0.070 Uiso 1 1 calc R . .
H44C H 0.3059 0.7436 0.4154 0.070 Uiso 1 1 calc R . .
C45 C 0.5060(9) 0.5661(5) 0.3778(7) 0.051(3) Uani 1 1 d . A .
H45A H 0.5313 0.5369 0.3500 0.077 Uiso 1 1 calc R . .
H45B H 0.5170 0.5555 0.4321 0.077 Uiso 1 1 calc R . .
H45C H 0.5470 0.5992 0.3753 0.077 Uiso 1 1 calc R . .
C46 C 0.3839(8) 0.5764(4) 0.3402(5) 0.037(2) Uani 1 1 d . . .
H46A H 0.3765 0.5885 0.2857 0.045 Uiso 1 1 calc R A .
C47 C 0.3177(9) 0.5253(4) 0.3355(7) 0.045(2) Uani 1 1 d . A .
H47A H 0.3484 0.4968 0.3098 0.068 Uiso 1 1 calc R . .
H47B H 0.2426 0.5325 0.3058 0.068 Uiso 1 1 calc R . .
H47C H 0.3190 0.5135 0.3880 0.068 Uiso 1 1 calc R . .
C48 C 0.3274(10) 0.6900(5) 0.6729(6) 0.055(3) Uani 1 1 d . A .
H48A H 0.3771 0.7006 0.7226 0.082 Uiso 1 1 calc R . .
H48B H 0.2655 0.7149 0.6598 0.082 Uiso 1 1 calc R . .
H48C H 0.3656 0.6915 0.6324 0.082 Uiso 1 1 calc R . .
C49 C 0.2867(10) 0.6321(5) 0.6788(5) 0.047(3) Uani 1 1 d . . .
H49A H 0.3518 0.6080 0.6870 0.056 Uiso 1 1 calc R A .
C50 C 0.2460(13) 0.6255(5) 0.7504(6) 0.068(4) Uani 1 1 d . A .
H50A H 0.3021 0.6377 0.7962 0.102 Uiso 1 1 calc R . .
H50B H 0.2295 0.5872 0.7566 0.102 Uiso 1 1 calc R . .
H50C H 0.1803 0.6472 0.7446 0.102 Uiso 1 1 calc R . .
C51 C 0.1815(13) 0.5039(6) 0.6198(9) 0.077(4) Uani 1 1 d . A .
H51A H 0.1379 0.4730 0.6282 0.116 Uiso 1 1 calc R . .
H51B H 0.2410 0.5101 0.6666 0.116 Uiso 1 1 calc R . .
H51C H 0.2115 0.4960 0.5761 0.116 Uiso 1 1 calc R . .
C52 C 0.1147(14) 0.5513(5) 0.6028(7) 0.067(4) Uani 1 1 d . . .
H52A H 0.0846 0.5590 0.6477 0.080 Uiso 1 1 calc R A .
C53 C 0.0160(16) 0.5429(7) 0.5269(9) 0.089(5) Uani 1 1 d . A .
H53A H -0.0264 0.5111 0.5337 0.134 Uiso 1 1 calc R . .
H53B H 0.0445 0.5373 0.4820 0.134 Uiso 1 1 calc R . .
H53C H -0.0305 0.5751 0.5184 0.134 Uiso 1 1 calc R . .
C1 C 0.4551(9) 0.5587(5) 0.5726(6) 0.042(2) Uani 1 1 d D . .
O1 O 0.5369(8) 0.5308(4) 0.5760(4) 0.073(3) Uani 1 1 d D A .
O2A O 0.3571(11) 0.5539(5) 0.5261(7) 0.036(2) Uani 0.532(10) 1 d PD A 1
O3A O 0.4752(12) 0.6105(6) 0.5951(9) 0.053(4) Uani 0.532(10) 1 d PD A 1
O2B O 0.4043(13) 0.5801(6) 0.5190(9) 0.036(2) Uani 0.468(10) 1 d PD A 2
O3B O 0.4298(11) 0.5470(5) 0.6394(7) 0.031(3) Uani 0.468(10) 1 d PD A 2

loop_
_atom_site_aniso_label
_atom_site_aniso_U_11
_atom_site_aniso_U_22
_atom_site_aniso_U_33
_atom_site_aniso_U_23
_atom_site_aniso_U_13
_atom_site_aniso_U_12
Ni1 0.0351(6) 0.0237(5) 0.0262(5) -0.0003(4) 0.0079(4) -0.0035(5)
P1 0.0349(13) 0.0246(10) 0.0345(11) -0.0036(9) 0.0132(10) -0.0061(10)
P2 0.0300(12) 0.0244(10) 0.0260(10) -0.0022(8) 0.0091(9) -0.0032(9)
N1 0.041(5) 0.027(4) 0.022(3) -0.001(3) -0.001(3) -0.012(3)
C2 0.037(5) 0.036(5) 0.032(4) 0.002(4) 0.008(4) -0.006(4)
C3 0.027(5) 0.029(4) 0.034(4) -0.004(4) 0.008(4) -0.006(4)
C4 0.043(6) 0.034(5) 0.026(4) -0.004(4) 0.012(4) -0.008(4)
C5 0.040(6) 0.044(5) 0.026(4) -0.006(4) 0.010(4) -0.010(4)
C6 0.033(5) 0.041(5) 0.032(5) 0.002(4) 0.006(4) -0.003(4)
C7 0.037(6) 0.033(5) 0.034(5) 0.005(4) 0.004(4) 0.002(4)
C8 0.038(6) 0.055(6) 0.041(5) -0.010(5) 0.005(4) -0.019(5)
C9 0.027(4) 0.027(4) 0.023(4) -0.001(3) 0.003(3) 0.004(3)
C10 0.020(4) 0.033(4) 0.022(4) -0.002(3) 0.003(3) -0.002(3)
C11 0.031(5) 0.029(4) 0.028(4) -0.003(3) 0.010(3) -0.003(4)
C12 0.027(5) 0.025(4) 0.042(5) 0.009(3) 0.018(4) 0.004(3)
C13 0.033(5) 0.025(4) 0.029(4) 0.002(3) 0.011(4) 0.004(4)
C14 0.036(5) 0.032(4) 0.029(4) -0.005(4) 0.008(4) -0.006(4)
C15 0.038(6) 0.029(5) 0.047(6) 0.002(4) 0.008(4) -0.004(4)
C16 0.062(9) 0.089(10) 0.080(9) -0.060(8) 0.014(7) 0.000(8)
C17 0.037(6) 0.066(7) 0.051(6) -0.021(6) 0.014(5) -0.003(5)
C18 0.079(11) 0.123(13) 0.057(8) -0.015(8) 0.047(8) -0.017(10)
C19 0.091(11) 0.091(10) 0.056(7) -0.003(7) 0.038(7) -0.045(9)
C20 0.048(7) 0.041(5) 0.036(5) 0.012(4) -0.004(4) -0.011(5)
C21 0.107(16) 0.112(15) 0.121(15) 0.082(13) -0.001(12) 0.029(12)
C22 0.037(6) 0.050(6) 0.047(5) -0.010(5) 0.015(4) 0.002(5)
C23 0.039(6) 0.050(6) 0.033(5) -0.007(4) 0.022(4) -0.005(5)
C24 0.043(7) 0.049(6) 0.079(8) -0.014(6) 0.034(6) -0.013(5)
C25 0.037(6) 0.040(5) 0.046(5) -0.002(4) 0.019(4) -0.001(4)
C26 0.029(5) 0.032(4) 0.021(4) -0.001(3) 0.009(3) -0.003(4)
C27 0.040(6) 0.051(6) 0.030(5) 0.005(4) -0.001(4) 0.003(5)
C28 0.024(4) 0.026(4) 0.033(4) 0.003(3) 0.014(3) -0.001(3)
Ni2 0.0457(8) 0.0403(7) 0.0231(5) 0.0044(5) 0.0149(5) 0.0162(6)
P3 0.0250(11) 0.0347(11) 0.0263(10) -0.0025(9) 0.0098(8) 0.0035(10)
P4 0.071(2) 0.0307(12) 0.0283(12) 0.0017(10) 0.0286(13) 0.0051(12)
N2 0.025(4) 0.030(4) 0.032(4) -0.001(3) 0.010(3) 0.003(3)
C29 0.024(4) 0.031(4) 0.021(4) 0.002(3) 0.004(3) 0.002(4)
C30 0.040(5) 0.039(5) 0.026(4) 0.001(4) 0.018(4) 0.001(4)
C31 0.039(6) 0.036(5) 0.026(4) 0.006(4) 0.005(4) 0.003(4)
C32 0.031(5) 0.050(6) 0.039(5) 0.005(4) 0.003(4) 0.002(5)
C33 0.022(4) 0.036(5) 0.038(5) 0.000(4) 0.011(4) -0.002(4)
C34 0.053(7) 0.070(8) 0.023(5) 0.008(5) -0.002(4) -0.005(6)
C35 0.025(5) 0.031(4) 0.039(5) -0.009(4) 0.013(4) -0.011(4)
C36 0.039(5) 0.030(4) 0.041(5) -0.010(4) 0.026(4) -0.006(4)
C37 0.054(7) 0.039(5) 0.042(5) -0.010(4) 0.031(5) -0.017(5)
C38 0.035(5) 0.037(5) 0.058(6) -0.021(5) 0.026(5) -0.013(4)
C39 0.027(5) 0.036(5) 0.058(6) -0.018(5) 0.010(4) -0.004(4)
C40 0.025(5) 0.033(5) 0.042(5) -0.004(4) 0.010(4) -0.001(4)
C41 0.069(9) 0.049(6) 0.087(9) -0.024(6) 0.058(8) -0.014(6)
C42 0.048(7) 0.057(7) 0.056(6) -0.008(5) 0.031(5) -0.021(5)
C43 0.025(5) 0.043(5) 0.040(5) -0.009(4) 0.005(4) -0.004(4)
C44 0.054(7) 0.043(6) 0.040(5) 0.000(5) 0.007(5) -0.003(5)
C45 0.038(6) 0.057(7) 0.056(6) -0.001(5) 0.008(5) 0.023(5)
C46 0.042(6) 0.044(5) 0.030(4) -0.004(4) 0.016(4) 0.004(4)
C47 0.047(7) 0.034(5) 0.056(6) -0.001(5) 0.017(5) 0.000(5)
C48 0.049(7) 0.080(9) 0.036(5) -0.003(6) 0.015(5) -0.003(6)
C49 0.066(8) 0.055(6) 0.023(4) 0.001(4) 0.019(5) 0.027(6)
C50 0.116(12) 0.066(8) 0.031(5) 0.010(5) 0.036(7) 0.032(8)
C51 0.084(12) 0.061(8) 0.096(11) 0.006(8) 0.039(9) 0.000(8)
C52 0.128(14) 0.037(6) 0.050(7) -0.003(5) 0.048(8) -0.014(7)
C53 0.116(15) 0.079(10) 0.075(10) -0.025(8) 0.030(9) -0.022(10)
C1 0.030(5) 0.055(6) 0.044(5) -0.016(5) 0.016(4) -0.007(5)
O1 0.104(8) 0.069(5) 0.026(4) -0.011(4) -0.016(4) 0.058(5)
O2A 0.042(7) 0.030(6) 0.040(5) 0.006(5) 0.018(5) 0.022(5)
O3A 0.032(8) 0.046(8) 0.072(10) -0.017(7) -0.002(6) 0.007(7)
O2B 0.042(7) 0.030(6) 0.040(5) 0.006(5) 0.018(5) 0.022(5)
O3B 0.034(8) 0.036(7) 0.025(6) 0.008(5) 0.013(5) 0.013(6)

loop_
_atom_type_symbol
_atom_type_description
_atom_type_scat_dispersion_real
_atom_type_scat_dispersion_imag
_atom_type_scat_source
C C 0.0033 0.0016 'International Tables Vol C Tables 4.2.6.8 and 6.1.1.4'
H H 0.0000 0.0000 'International Tables Vol C Tables 4.2.6.8 and 6.1.1.4'
N N 0.0061 0.0033 'International Tables Vol C Tables 4.2.6.8 and 6.1.1.4'
O O 0.0106 0.0060 'International Tables Vol C Tables 4.2.6.8 and 6.1.1.4'
P P 0.1023 0.0942 'International Tables Vol C Tables 4.2.6.8 and 6.1.1.4'
Ni Ni 0.3393 1.1124 'International Tables Vol C Tables 4.2.6.8 and 6.1.1.4'

loop_
_geom_angle_atom_site_label_1
_geom_angle_atom_site_label_2
_geom_angle_atom_site_label_3
_geom_angle
O1 Ni1 N1 175.6(4)
O1 Ni1 P2 91.1(3)
N1 Ni1 P2 84.8(2)
O1 Ni1 P1 98.8(3)
N1 Ni1 P1 85.6(2)
P2 Ni1 P1 168.27(11)
C3 P1 C20 103.0(5)
C3 P1 C17 107.3(5)
C20 P1 C17 108.6(6)
C3 P1 Ni1 99.1(3)
C20 P1 Ni1 117.8(4)
C17 P1 Ni1 118.6(4)
C10 P2 C26 105.9(4)
C10 P2 C23 108.3(5)
C26 P2 C23 106.5(4)
C10 P2 Ni1 99.9(3)
C26 P2 Ni1 120.3(3)
C23 P2 Ni1 114.9(3)
C9 N1 C2 121.3(8)
C9 N1 Ni1 118.3(6)
C2 N1 Ni1 120.4(6)
C7 C2 C3 119.2(9)
C7 C2 N1 123.8(9)
C3 C2 N1 116.8(9)
C4 C3 C2 119.3(9)
C4 C3 P1 127.4(7)
C2 C3 P1 113.0(7)
C5 C4 C3 121.9(9)
C6 C5 C4 117.0(9)
C6 C5 C8 121.7(10)
C4 C5 C8 121.3(9)
C5 C6 C7 123.9(9)
C6 C7 C2 118.5(9)
N1 C9 C10 119.6(7)
N1 C9 C14 124.0(7)
C10 C9 C14 116.2(8)
C11 C10 C9 121.9(8)
C11 C10 P2 128.0(7)
C9 C10 P2 109.7(6)
C10 C11 C12 121.6(8)
C13 C12 C11 117.5(8)
C13 C12 C15 121.2(8)
C11 C12 C15 121.3(8)
C14 C13 C12 122.4(8)
C13 C14 C9 120.5(8)
C18 C17 C16 114.0(11)
C18 C17 P1 108.8(9)
C16 C17 P1 113.9(8)
C19 C20 C21 111.0(12)
C19 C20 P1 108.4(8)
C21 C20 P1 114.2(10)
C24 C23 C22 112.4(9)
C24 C23 P2 109.5(7)
C22 C23 P2 113.4(7)
C25 C26 C27 110.2(8)
C25 C26 P2 109.3(6)
C27 C26 P2 112.3(6)
N2 C28 C29 117.7(8)
N2 C28 C33 126.7(7)
C29 C28 C33 115.3(8)
O2A Ni2 N2 164.2(5)
O2A Ni2 O2B 28.3(5)
N2 Ni2 O2B 163.9(5)
O2A Ni2 P3 97.7(4)
N2 Ni2 P3 85.7(2)
O2B Ni2 P3 79.4(5)
O2A Ni2 P4 92.6(4)
N2 Ni2 P4 85.8(2)
O2B Ni2 P4 108.1(5)
P3 Ni2 P4 168.62(11)
C29 P3 C46 106.5(4)
C29 P3 C43 107.3(4)
C46 P3 C43 107.4(5)
C29 P3 Ni2 99.3(3)
C46 P3 Ni2 121.0(3)
C43 P3 Ni2 114.0(3)
C36 P4 C49 108.1(5)
C36 P4 C52 104.4(6)
C49 P4 C52 108.5(6)
C36 P4 Ni2 99.2(3)
C49 P4 Ni2 115.4(4)
C52 P4 Ni2 119.7(4)
C35 N2 C28 119.9(7)
C35 N2 Ni2 121.3(6)
C28 N2 Ni2 118.8(5)
C30 C29 C28 122.2(8)
C30 C29 P3 125.7(7)
C28 C29 P3 112.1(6)
C31 C30 C29 120.9(8)
C32 C31 C30 117.6(8)
C32 C31 C34 120.6(9)
C30 C31 C34 121.7(9)
C33 C32 C31 122.9(9)
C32 C33 C28 121.0(8)
N2 C35 C40 126.2(8)
N2 C35 C36 116.7(8)
C40 C35 C36 116.9(8)
C37 C36 C35 119.9(9)
C37 C36 P4 126.4(8)
C35 C36 P4 113.5(6)
C38 C37 C36 122.3(9)
C37 C38 C39 116.8(9)
C37 C38 C41 121.1(10)
C39 C38 C41 122.1(10)
C40 C39 C38 122.7(10)
C39 C40 C35 121.3(9)
C44 C43 C42 111.3(8)
C44 C43 P3 109.2(7)
C42 C43 P3 112.9(7)
C47 C46 C45 111.9(9)
C47 C46 P3 109.8(7)
C45 C46 P3 113.7(7)
C50 C49 C48 111.1(9)
C50 C49 P4 117.1(10)
C48 C49 P4 109.8(7)
C51 C52 C53 111.3(12)
C51 C52 P4 111.1(11)
C53 C52 P4 107.9(9)
O2B C1 O1 125.7(11)
O2B C1 O2A 43.4(9)
O1 C1 O2A 129.2(10)
O2B C1 O3A 80.1(12)
O1 C1 O3A 115.0(11)
O2A C1 O3A 110.4(12)
O2B C1 O3B 128.9(13)
O1 C1 O3B 103.9(11)
O2A C1 O3B 97.2(10)
O3A C1 O3B 90.5(11)
C1 O1 Ni1 129.8(7)
C1 O2A Ni2 124.3(10)
C1 O2B Ni2 136.9(12)

loop_
_geom_bond_atom_site_label_1
_geom_bond_atom_site_label_2
_geom_bond_distance
Ni1 O1 1.828(7)
Ni1 N1 1.879(7)
Ni1 P2 2.190(2)
Ni1 P1 2.206(2)
P1 C3 1.817(10)
P1 C20 1.824(10)
P1 C17 1.846(11)
P2 C10 1.803(8)
P2 C26 1.812(9)
P2 C23 1.838(9)
N1 C9 1.384(11)
N1 C2 1.416(12)
C2 C7 1.396(13)
C2 C3 1.403(13)
C3 C4 1.397(12)
C4 C5 1.380(14)
C5 C6 1.376(14)
C5 C8 1.501(13)
C6 C7 1.379(13)
C9 C10 1.413(11)
C9 C14 1.438(11)
C10 C11 1.375(12)
C11 C12 1.396(12)
C12 C13 1.395(12)
C12 C15 1.507(12)
C13 C14 1.375(12)
C16 C17 1.523(16)
C17 C18 1.499(18)
C19 C20 1.496(18)
C20 C21 1.535(18)
C22 C23 1.526(14)
C23 C24 1.520(15)
C25 C26 1.544(12)
C26 C27 1.552(12)
C28 N2 1.410(11)
C28 C29 1.410(11)
C28 C33 1.420(12)
Ni2 O2A 1.871(12)
Ni2 N2 1.886(7)
Ni2 O2B 1.887(15)
Ni2 P3 2.179(2)
Ni2 P4 2.203(2)
P3 C29 1.797(9)
P3 C46 1.827(9)
P3 C43 1.837(10)
P4 C36 1.795(10)
P4 C49 1.824(11)
P4 C52 1.882(12)
N2 C35 1.381(11)
C29 C30 1.386(11)
C30 C31 1.383(13)
C31 C32 1.376(14)
C31 C34 1.510(12)
C32 C33 1.368(13)
C35 C40 1.403(13)
C35 C36 1.421(13)
C36 C37 1.410(12)
C37 C38 1.376(15)
C38 C39 1.402(15)
C38 C41 1.519(13)
C39 C40 1.370(13)
C42 C43 1.526(13)
C43 C44 1.520(13)
C45 C46 1.545(14)
C46 C47 1.509(14)
C48 C49 1.534(17)
C49 C50 1.520(13)
C51 C52 1.433(19)
C52 C53 1.60(2)
C1 O2B 1.134(18)
C1 O1 1.240(13)
C1 O2A 1.309(17)
C1 O3A 1.343(17)
C1 O3B 1.355(15)
